data_7703562
loop_
_publ_author_name
'Srivastava, Ravi'
'Quadrelli, Elsje Alessandra'
'Camp, Cl\'ement'

_publ_section_title
;
 Lability of Ta-NHC adducts as a synthetic route towards heterobimetallic
 Ta/Rh complexes.
;
_journal_issue 10
_journal_name_full 'Dalton transactions (Cambridge, England : 2003)'
_journal_page_first 3120
_journal_page_last 3128
_journal_paper_doi 10.1039/d0dt00344a
_journal_volume 49
_journal_year 2020
_chemical_formula_moiety 'C43 H81 N2 O5 Si Ta, C12 H28 O4 Si'
_chemical_formula_sum 'C55 H111 N2 O9 Si2 Ta'
_chemical_formula_weight 1181.58
_chemical_properties_physical Air-sensitive,Moisture-sensitive
_space_group_crystal_system triclinic
_space_group_IT_number 2
_space_group_name_Hall '-P 1'
_space_group_name_H-M_alt 'P -1'
_atom_sites_solution_hydrogens geom
_atom_sites_solution_primary dual
_audit_creation_date 2019-05-27
_audit_creation_method
;
Olex2 1.2
(compiled 2018.05.29 svn.r3508 for OlexSys, GUI svn.r5506)
;
_audit_update_record
;
2020-01-30 deposited with the CCDC.	2020-02-19 downloaded from the CCDC.
;
_cell_angle_alpha 95.525(3)
_cell_angle_beta 102.339(3)
_cell_angle_gamma 93.414(3)
_cell_formula_units_Z 2
_cell_length_a 9.7495(4)
_cell_length_b 16.7483(7)
_cell_length_c 21.3697(8)
_cell_measurement_reflns_used 31353
_cell_measurement_temperature 100.01(10)
_cell_measurement_theta_max 29.8360
_cell_measurement_theta_min 3.8700
_cell_volume 3381.4(2)
_computing_cell_refinement 'CrysAlisPro 1.171.39.46 (Rigaku OD, 2018)'
_computing_data_collection 'CrysAlisPro 1.171.39.46 (Rigaku OD, 2018)'
_computing_data_reduction 'CrysAlisPro 1.171.39.46 (Rigaku OD, 2018)'
_computing_molecular_graphics 'Olex2 (Dolomanov et al., 2009)'
_computing_publication_material 'Olex2 (Dolomanov et al., 2009)'
_computing_structure_refinement 'ShelXL (Sheldrick, 2015)'
_computing_structure_solution 'ShelXT (Sheldrick, 2015)'
_diffrn_ambient_environment N~2~
_diffrn_ambient_temperature 100.01(10)
_diffrn_detector 'CCD plate'
_diffrn_detector_area_resol_mean 10.4685
_diffrn_detector_type Atlas
_diffrn_measured_fraction_theta_full 0.998
_diffrn_measured_fraction_theta_max 0.901
_diffrn_measurement_details
;
List of Runs (angles in degrees, time in seconds):

  # Type    Start    End  Width  t~exp~   \w     \q     \k     \f   Frames
#--------------------------------------------------------------------------
  1  \w    -43.00  65.00   1.00    4.24    --  -10.87  77.00 -30.00  108
  2  \w    -39.00  62.00   1.00    4.24    --  -10.87  57.00 120.00  101
  3  \w    -35.00  64.00   1.00    4.24    --  -10.87  37.00 -90.00   99
  4  \w    -85.00  13.00   1.00    4.24    --  -10.87 -37.00-150.00   98
  5  \w    -80.00 -10.00   1.00    4.24    --  -10.87 146.00  20.64   70
  6  \w     -4.00  53.00   1.00    4.24    --   11.65 -99.00-180.00   57
  7  \w    -45.00   2.00   1.00    4.24    --   11.65 126.00  92.00   47
  8  \w    -84.00  17.00   1.00    4.24    --  -10.87 -57.00 120.00  101
  9  \w    -85.00  13.00   1.00    4.24    --  -10.87 -37.00 -60.00   98
 10  \w    -68.00   2.00   1.00    4.24    --  -10.87 126.00-131.95   70
 11  \w    -67.00   3.00   1.00    4.24    --  -10.87 125.00 -26.68   70
 12  \w     -4.00  53.00   1.00    4.24    --   11.65 -99.00 -90.00   57
;
_diffrn_measurement_device 'four-circle diffractometer'
_diffrn_measurement_device_type 'Xcalibur, Atlas, Gemini ultra'
_diffrn_measurement_method '\w scans'
_diffrn_orient_matrix_type 'CrysAlisPro convention (1999,Acta A55,543-557)'
_diffrn_orient_matrix_UB_11 0.0552715000
_diffrn_orient_matrix_UB_12 -0.0176392000
_diffrn_orient_matrix_UB_13 0.0198581000
_diffrn_orient_matrix_UB_21 -0.0232626000
_diffrn_orient_matrix_UB_22 0.0152973000
_diffrn_orient_matrix_UB_23 0.0277204000
_diffrn_orient_matrix_UB_31 -0.0445866000
_diffrn_orient_matrix_UB_32 -0.0357432000
_diffrn_orient_matrix_UB_33 -0.0025010000
_diffrn_radiation_monochromator graphite
_diffrn_radiation_probe x-ray
_diffrn_radiation_type MoK\a
_diffrn_radiation_wavelength 0.71073
_diffrn_reflns_av_R_equivalents 0.0638
_diffrn_reflns_av_unetI/netI 0.0496
_diffrn_reflns_Laue_measured_fraction_full 0.998
_diffrn_reflns_Laue_measured_fraction_max 0.901
_diffrn_reflns_limit_h_max 13
_diffrn_reflns_limit_h_min -13
_diffrn_reflns_limit_k_max 23
_diffrn_reflns_limit_k_min -23
_diffrn_reflns_limit_l_max 29
_diffrn_reflns_limit_l_min -29
_diffrn_reflns_number 90751
_diffrn_reflns_point_group_measured_fraction_full 0.998
_diffrn_reflns_point_group_measured_fraction_max 0.901
_diffrn_reflns_theta_full 25.242
_diffrn_reflns_theta_max 30.014
_diffrn_reflns_theta_min 2.965
_diffrn_source 'fine-focus sealed X-ray tube'
_diffrn_source_type 'Enhance (Mo) X-ray Source'
_exptl_absorpt_coefficient_mu 1.707
_exptl_absorpt_correction_T_max 0.882
_exptl_absorpt_correction_T_min 0.585
_exptl_absorpt_correction_type gaussian
_exptl_absorpt_process_details
;
CrysAlisPro 1.171.39.46 (Rigaku Oxford Diffraction, 2018)
Numerical absorption correction based on gaussian integration over
			a multifaceted crystal model
Empirical absorption correction using spherical harmonics,
 implemented in SCALE3 ABSPACK scaling algorithm.
;
_exptl_crystal_colour colourless
_exptl_crystal_colour_primary colourless
_exptl_crystal_density_diffrn 1.160
_exptl_crystal_description plate
_exptl_crystal_F_000 1256
_exptl_crystal_size_max 0.402
_exptl_crystal_size_mid 0.354
_exptl_crystal_size_min 0.123
_refine_diff_density_max 1.788
_refine_diff_density_min -2.688
_refine_diff_density_rms 0.174
_refine_ls_extinction_coef 0.00287(17)
_refine_ls_extinction_expression Fc^*^=kFc[1+0.001xFc^2^\l^3^/sin(2\q)]^-1/4^
_refine_ls_extinction_method 'SHELXL-2018/3 (Sheldrick 2018)'
_refine_ls_goodness_of_fit_ref 1.090
_refine_ls_hydrogen_treatment constr
_refine_ls_matrix_type full
_refine_ls_number_parameters 650
_refine_ls_number_reflns 17805
_refine_ls_number_restraints 6
_refine_ls_restrained_S_all 1.090
_refine_ls_R_factor_all 0.0578
_refine_ls_R_factor_gt 0.0473
_refine_ls_shift/su_max 0.005
_refine_ls_shift/su_mean 0.000
_refine_ls_structure_factor_coef Fsqd
_refine_ls_weighting_details 'w=1/[\s^2^(Fo^2^)+(0.0187P)^2^+20.3888P] where P=(Fo^2^+2Fc^2^)/3'
_refine_ls_weighting_scheme calc
_refine_ls_wR_factor_gt 0.1027
_refine_ls_wR_factor_ref 0.1123
_reflns_Friedel_coverage 0.000
_reflns_number_gt 15596
_reflns_number_total 17805
_reflns_threshold_expression 'I > 2\s(I)'
_cod_data_source_file d0dt00344a2.cif
_cod_data_source_block rs273
_cod_depositor_comments 'Adding full bibliography for 7703559--7703562.cif.'
_cod_database_code 7703562
_shelx_shelxl_version_number 2018/3
_chemical_oxdiff_formula 'C55 H109 N2 O9 Si2 Ta'
_shelx_space_group_comment
;
The symmetry employed for this shelxl refinement is uniquely defined
by the following loop, which should always be used as a source of
symmetry information in preference to the above space-group names.
They are only intended as comments.
;
_reflns_odcompleteness_completeness 99.80
_reflns_odcompleteness_iscentric 1
_reflns_odcompleteness_theta 26.32
_olex2_refinement_description
;
1. Fixed Uiso
 At 1.2 times of:
  All C(H) groups, All C(H,H) groups
 At 1.5 times of:
  All C(H,H,H) groups, All O(H) groups
2. Uiso/Uaniso restraints and constraints
Uanis(C5) \\sim Ueq: with sigma of 0.03 and sigma for terminal atoms of 0.06
Uanis(C5) = Uanis(C4)
3.a Secondary CH2 refined with riding coordinates:
 C1(H1A,H1B), C6(H6A,H6B), C11(H11A,H11B), C30(H30A,H30B)
3.b Aromatic/amide H refined with riding coordinates:
 C31(H31), C32(H32), C36(H36), C38(H38)
3.c Idealised Me refined as rotating group:
 C01O(H01A,H01B,H01C), C3(H3A,H3B,H3C), C4(H4A,H4B,H4C), C5(H5A,H5B,H5C),
 C8(H8A,H8B,H8C), C9(H9A,H9B,H9C), C10(H10A,H10B,H10C), C13(H13A,H13B,H13C),
 C14(H14A,H14B,H14C), C15(H15A,H15B,H15C), C17(H17A,H17B,H17C), C18(H18A,H18B,
 H18C), C20(H20A,H20B,H20C), C21(H21A,H21B,H21C), C22(H22A,H22B,H22C), C24(H24A,
 H24B,H24C), C25(H25A,H25B,H25C), C26(H26A,H26B,H26C), C28(H28A,H28B,H28C),
 C29(H29A,H29B,H29C), C40(H40A,H40B,H40C), C41(H41A,H41B,H41C), C42(H42A,H42B,
 H42C), C44(H44A,H44B,H44C), C45(H45A,H45B,H45C), C47(H47A,H47B,H47C), C48(H48A,
 H48B,H48C), C49(H49A,H49B,H49C), C51(H51A,H51B,H51C), C52(H52A,H52B,H52C),
 C53(H53A,H53B,H53C), C54(H54A,H54B,H54C)
3.d Idealised tetrahedral OH refined as rotating group:
 O9(H9)
;
_olex2_date_sample_data_collection 2019-05-23
_olex2_diffrn_ambient_temperature_device 'Oxford Cryosystems'
_olex2_exptl_crystal_mounting_method 'The crystal was mounted on a nylon loop in perfluoroether oil'
_olex2_submission_original_sample_id RS2773
_olex2_submission_special_instructions 'No special instructions were received'
_oxdiff_exptl_absorpt_empirical_details
;
Empirical correction (ABSPACK) includes:
- Absorption correction using spherical harmonics
- Frame scaling
;
_oxdiff_exptl_absorpt_empirical_full_max 1.216
_oxdiff_exptl_absorpt_empirical_full_min 0.850

loop_
_space_group_symop_operation_xyz
'x, y, z'
'-x, -y, -z'

loop_
_atom_site_label
_atom_site_type_symbol
_atom_site_fract_x
_atom_site_fract_y
_atom_site_fract_z
_atom_site_U_iso_or_equiv
_atom_site_adp_type
_atom_site_occupancy
_atom_site_site_symmetry_order
_atom_site_calc_flag
_atom_site_refinement_flags_posn
_atom_site_refinement_flags_adp
_atom_site_refinement_flags_occupancy
_atom_site_disorder_assembly
_atom_site_disorder_group
Ta1 Ta 0.40565(2) 0.73656(2) 0.47552(2) 0.01303(6) Uani 1 1 d . . . . .
Si1 Si 0.40845(12) 0.73390(6) 0.31008(5) 0.0165(2) Uani 1 1 d . . . . .
O1 O 0.4080(3) 0.73270(17) 0.38561(13) 0.0174(5) Uani 1 1 d . . . . .
O2 O 0.5313(3) 0.79897(19) 0.30334(16) 0.0285(7) Uani 1 1 d . . . . .
O3 O 0.4330(4) 0.64532(19) 0.27930(17) 0.0303(7) Uani 1 1 d . . . . .
O4 O 0.2572(3) 0.75914(19) 0.27334(15) 0.0276(7) Uani 1 1 d . . . . .
O5 O 0.4051(3) 0.73872(15) 0.56372(12) 0.0143(5) Uani 1 1 d . . . . .
N1 N 0.4336(3) 0.8291(2) 0.73057(16) 0.0179(7) Uani 1 1 d . . . . .
N2 N 0.4679(3) 0.8264(2) 0.83181(16) 0.0182(7) Uani 1 1 d . . . . .
C1 C 0.6128(4) 0.6942(2) 0.49313(18) 0.0133(7) Uani 1 1 d . . . . .
H1A H 0.619038 0.661905 0.528811 0.016 Uiso 1 1 calc R . . . .
H1B H 0.616961 0.657726 0.455585 0.016 Uiso 1 1 calc R . . . .
C01O C 0.0846(6) 0.6453(4) 0.2594(3) 0.0533(17) Uani 1 1 d . . . . .
H01A H 0.157736 0.608990 0.264826 0.080 Uiso 1 1 calc GR . . . .
H01B H 0.001283 0.618703 0.230944 0.080 Uiso 1 1 calc GR . . . .
H01C H 0.064265 0.661850 0.300477 0.080 Uiso 1 1 calc GR . . . .
C2 C 0.7492(4) 0.7521(2) 0.5083(2) 0.0187(8) Uani 1 1 d . . . . .
C3 C 0.7471(4) 0.8063(3) 0.4546(2) 0.0211(8) Uani 1 1 d . . . . .
H3A H 0.741048 0.773656 0.414430 0.032 Uiso 1 1 calc GR . . . .
H3B H 0.831862 0.841613 0.464281 0.032 Uiso 1 1 calc GR . . . .
H3C H 0.667002 0.837548 0.451240 0.032 Uiso 1 1 calc GR . . . .
C4 C 0.8771(4) 0.7026(2) 0.5126(2) 0.0184(5) Uani 1 1 d . . . . .
H4A H 0.881790 0.669886 0.547408 0.028 Uiso 1 1 calc GR . . . .
H4B H 0.961291 0.738210 0.520358 0.028 Uiso 1 1 calc GR . . . .
H4C H 0.868419 0.668723 0.472899 0.028 Uiso 1 1 calc GR . . . .
C5 C 0.7681(4) 0.8005(2) 0.57277(19) 0.0184(5) Uani 1 1 d . U . . .
H5A H 0.690929 0.833602 0.572401 0.028 Uiso 1 1 calc GR . . . .
H5B H 0.854886 0.833980 0.581694 0.028 Uiso 1 1 calc GR . . . .
H5C H 0.770442 0.764816 0.605507 0.028 Uiso 1 1 calc GR . . . .
C6 C 0.3809(4) 0.8644(2) 0.4787(2) 0.0177(7) Uani 1 1 d . . . . .
H6A H 0.435104 0.888437 0.520496 0.021 Uiso 1 1 calc R . . . .
H6B H 0.428318 0.883986 0.446959 0.021 Uiso 1 1 calc R . . . .
C7 C 0.2372(4) 0.9020(2) 0.46868(19) 0.0168(7) Uani 1 1 d . . . . .
C8 C 0.2582(5) 0.9903(3) 0.4575(2) 0.0273(9) Uani 1 1 d . . . . .
H8A H 0.326275 1.018484 0.493122 0.041 Uiso 1 1 calc GR . . . .
H8B H 0.170216 1.014340 0.453710 0.041 Uiso 1 1 calc GR . . . .
H8C H 0.291201 0.993547 0.418474 0.041 Uiso 1 1 calc GR . . . .
C9 C 0.1741(5) 0.8977(3) 0.5280(2) 0.0269(9) Uani 1 1 d . . . . .
H9A H 0.164836 0.842713 0.536762 0.040 Uiso 1 1 calc GR . . . .
H9B H 0.083066 0.918437 0.520044 0.040 Uiso 1 1 calc GR . . . .
H9C H 0.234877 0.929179 0.564409 0.040 Uiso 1 1 calc GR . . . .
C10 C 0.1349(4) 0.8569(2) 0.4097(2) 0.0232(9) Uani 1 1 d . . . . .
H10A H 0.178316 0.854648 0.373367 0.035 Uiso 1 1 calc GR . . . .
H10B H 0.050691 0.884557 0.400371 0.035 Uiso 1 1 calc GR . . . .
H10C H 0.111571 0.803229 0.418517 0.035 Uiso 1 1 calc GR . . . .
C11 C 0.2212(4) 0.6518(2) 0.45075(19) 0.0172(7) Uani 1 1 d . . . . .
H11A H 0.166004 0.664615 0.482609 0.021 Uiso 1 1 calc R . . . .
H11B H 0.166585 0.664803 0.409997 0.021 Uiso 1 1 calc R . . . .
C12 C 0.2254(4) 0.5593(2) 0.4441(2) 0.0185(8) Uani 1 1 d . . . . .
C13 C 0.3159(5) 0.5321(2) 0.3972(2) 0.0227(8) Uani 1 1 d . . . . .
H13A H 0.281080 0.551313 0.356297 0.034 Uiso 1 1 calc GR . . . .
H13B H 0.311926 0.474410 0.391681 0.034 Uiso 1 1 calc GR . . . .
H13C H 0.411642 0.553583 0.414022 0.034 Uiso 1 1 calc GR . . . .
C14 C 0.0747(5) 0.5209(2) 0.4187(2) 0.0243(9) Uani 1 1 d . . . . .
H14A H 0.016938 0.538457 0.447656 0.036 Uiso 1 1 calc GR . . . .
H14B H 0.075150 0.463404 0.415571 0.036 Uiso 1 1 calc GR . . . .
H14C H 0.037671 0.536950 0.376810 0.036 Uiso 1 1 calc GR . . . .
C15 C 0.2852(5) 0.5305(3) 0.5092(2) 0.0249(9) Uani 1 1 d . . . . .
H15A H 0.379152 0.555031 0.525871 0.037 Uiso 1 1 calc GR . . . .
H15B H 0.287128 0.473068 0.504129 0.037 Uiso 1 1 calc GR . . . .
H15C H 0.226962 0.545434 0.538740 0.037 Uiso 1 1 calc GR . . . .
C16 C 0.1326(5) 0.7182(3) 0.2309(2) 0.0295(10) Uani 1 1 d . . . . .
C17 C 0.1620(8) 0.6942(5) 0.1656(3) 0.063(2) Uani 1 1 d . . . . .
H17A H 0.195869 0.741011 0.148985 0.095 Uiso 1 1 calc GR . . . .
H17B H 0.076807 0.670514 0.136770 0.095 Uiso 1 1 calc GR . . . .
H17C H 0.231877 0.655930 0.169387 0.095 Uiso 1 1 calc GR . . . .
C18 C 0.0233(7) 0.7786(4) 0.2276(4) 0.066(2) Uani 1 1 d . . . . .
H18A H 0.007734 0.792937 0.269955 0.100 Uiso 1 1 calc GR . . . .
H18B H -0.063280 0.755393 0.199578 0.100 Uiso 1 1 calc GR . . . .
H18C H 0.055768 0.825812 0.211119 0.100 Uiso 1 1 calc GR . . . .
C19 C 0.5491(5) 0.6055(3) 0.2617(2) 0.0281(10) Uani 1 1 d . . . . .
C20 C 0.5919(7) 0.6432(4) 0.2068(3) 0.0496(16) Uani 1 1 d . . . . .
H20A H 0.510734 0.643757 0.172360 0.074 Uiso 1 1 calc GR . . . .
H20B H 0.660691 0.612453 0.191651 0.074 Uiso 1 1 calc GR . . . .
H20C H 0.631555 0.697320 0.221450 0.074 Uiso 1 1 calc GR . . . .
C21 C 0.6690(7) 0.6090(4) 0.3196(3) 0.0526(16) Uani 1 1 d . . . . .
H21A H 0.701317 0.664122 0.334823 0.079 Uiso 1 1 calc GR . . . .
H21B H 0.744809 0.581231 0.307951 0.079 Uiso 1 1 calc GR . . . .
H21C H 0.637450 0.583754 0.353106 0.079 Uiso 1 1 calc GR . . . .
C22 C 0.4898(6) 0.5184(3) 0.2400(3) 0.0428(13) Uani 1 1 d . . . . .
H22A H 0.460314 0.495615 0.274985 0.064 Uiso 1 1 calc GR . . . .
H22B H 0.561235 0.487794 0.226998 0.064 Uiso 1 1 calc GR . . . .
H22C H 0.410550 0.516889 0.204258 0.064 Uiso 1 1 calc GR . . . .
C23 C 0.5400(5) 0.8767(3) 0.2798(2) 0.0287(10) Uani 1 1 d . . . . .
C24 C 0.4726(7) 0.8694(4) 0.2086(3) 0.0448(14) Uani 1 1 d . . . . .
H24A H 0.513180 0.827868 0.186132 0.067 Uiso 1 1 calc GR . . . .
H24B H 0.488627 0.919686 0.192163 0.067 Uiso 1 1 calc GR . . . .
H24C H 0.373061 0.856100 0.202350 0.067 Uiso 1 1 calc GR . . . .
C25 C 0.4697(7) 0.9359(3) 0.3180(3) 0.0424(13) Uani 1 1 d . . . . .
H25A H 0.372091 0.917828 0.312511 0.064 Uiso 1 1 calc GR . . . .
H25B H 0.477054 0.987826 0.302880 0.064 Uiso 1 1 calc GR . . . .
H25C H 0.515160 0.939727 0.362801 0.064 Uiso 1 1 calc GR . . . .
C26 C 0.6968(6) 0.9007(4) 0.2913(3) 0.0484(15) Uani 1 1 d . . . . .
H26A H 0.738166 0.903943 0.336577 0.073 Uiso 1 1 calc GR . . . .
H26B H 0.711006 0.952088 0.276327 0.073 Uiso 1 1 calc GR . . . .
H26C H 0.740440 0.861083 0.268318 0.073 Uiso 1 1 calc GR . . . .
C27 C 0.3994(4) 0.7345(2) 0.63003(18) 0.0147(7) Uani 1 1 d . . . . .
C28 C 0.2482(5) 0.7098(3) 0.6319(2) 0.0240(9) Uani 1 1 d . . . . .
H28A H 0.188755 0.750361 0.615817 0.036 Uiso 1 1 calc GR . . . .
H28B H 0.242161 0.703906 0.675481 0.036 Uiso 1 1 calc GR . . . .
H28C H 0.217914 0.659523 0.605520 0.036 Uiso 1 1 calc GR . . . .
C29 C 0.4968(5) 0.6721(3) 0.6563(2) 0.0250(9) Uani 1 1 d . . . . .
H29A H 0.461407 0.619894 0.634209 0.037 Uiso 1 1 calc GR . . . .
H29B H 0.500967 0.671794 0.701557 0.037 Uiso 1 1 calc GR . . . .
H29C H 0.589461 0.685260 0.649687 0.037 Uiso 1 1 calc GR . . . .
C30 C 0.4501(4) 0.8189(2) 0.66423(19) 0.0182(8) Uani 1 1 d . . . . .
H30A H 0.548763 0.829853 0.663894 0.022 Uiso 1 1 calc R . . . .
H30B H 0.397675 0.857985 0.640446 0.022 Uiso 1 1 calc R . . . .
C31 C 0.3084(4) 0.8467(3) 0.7483(2) 0.0220(8) Uani 1 1 d . . . . .
H31 H 0.225575 0.857946 0.720976 0.026 Uiso 1 1 calc R . . . .
C32 C 0.3300(4) 0.8445(3) 0.8119(2) 0.0224(8) Uani 1 1 d . . . . .
H32 H 0.265305 0.853276 0.837602 0.027 Uiso 1 1 calc R . . . .
C33 C 0.5346(4) 0.8164(2) 0.78228(19) 0.0182(8) Uani 1 1 d . . . . .
C34 C 0.5325(4) 0.8174(3) 0.89787(19) 0.0181(8) Uani 1 1 d . . . . .
C35 C 0.5454(4) 0.7402(3) 0.9159(2) 0.0220(8) Uani 1 1 d . . . . .
C36 C 0.6056(5) 0.7330(3) 0.9802(2) 0.0265(9) Uani 1 1 d . . . . .
H36 H 0.614047 0.681998 0.993634 0.032 Uiso 1 1 calc R . . . .
C37 C 0.6532(5) 0.7998(3) 1.0247(2) 0.0284(10) Uani 1 1 d . . . . .
C38 C 0.6385(5) 0.8757(3) 1.0046(2) 0.0276(10) Uani 1 1 d . . . . .
H38 H 0.670468 0.920758 1.034293 0.033 Uiso 1 1 calc R . . . .
C39 C 0.5774(4) 0.8864(3) 0.9412(2) 0.0225(8) Uani 1 1 d . . . . .
C40 C 0.4990(6) 0.6671(3) 0.8680(2) 0.0334(11) Uani 1 1 d . . . . .
H40A H 0.403540 0.670389 0.845386 0.050 Uiso 1 1 calc GR . . . .
H40B H 0.504484 0.619740 0.890180 0.050 Uiso 1 1 calc GR . . . .
H40C H 0.559123 0.664216 0.837838 0.050 Uiso 1 1 calc GR . . . .
C41 C 0.7256(6) 0.7898(4) 1.0928(2) 0.0434(13) Uani 1 1 d . . . . .
H41A H 0.824865 0.787508 1.095489 0.065 Uiso 1 1 calc GR . . . .
H41B H 0.687891 0.740870 1.105018 0.065 Uiso 1 1 calc GR . . . .
H41C H 0.710409 0.834654 1.121317 0.065 Uiso 1 1 calc GR . . . .
C42 C 0.5624(5) 0.9687(3) 0.9201(2) 0.0312(10) Uani 1 1 d . . . . .
H42A H 0.609980 0.974286 0.885630 0.047 Uiso 1 1 calc GR . . . .
H42B H 0.603342 1.008392 0.955762 0.047 Uiso 1 1 calc GR . . . .
H42C H 0.464393 0.976240 0.905534 0.047 Uiso 1 1 calc GR . . . .
Si2 Si 0.96252(11) 0.79907(7) 0.83843(5) 0.0176(2) Uani 1 1 d . . . . .
O6 O 1.0407(3) 0.71876(17) 0.82228(13) 0.0186(6) Uani 1 1 d . . . . .
O7 O 0.9842(3) 0.86234(17) 0.78699(14) 0.0195(6) Uani 1 1 d . . . . .
O8 O 1.0507(3) 0.84195(18) 0.90791(15) 0.0251(6) Uani 1 1 d . . . . .
O9 O 0.8015(3) 0.7741(2) 0.83778(17) 0.0294(7) Uani 1 1 d . . . . .
H9 H 0.750292 0.795197 0.809469 0.044 Uiso 1 1 calc GR . . . .
C43 C 0.9604(4) 0.9468(2) 0.7882(2) 0.0205(8) Uani 1 1 d . . . . .
C44 C 1.0927(5) 0.9962(3) 0.8270(2) 0.0281(10) Uani 1 1 d . . . . .
H44A H 1.112156 0.982535 0.870448 0.042 Uiso 1 1 calc GR . . . .
H44B H 1.078493 1.052475 0.827224 0.042 Uiso 1 1 calc GR . . . .
H44C H 1.170856 0.984839 0.807776 0.042 Uiso 1 1 calc GR . . . .
C45 C 0.8357(5) 0.9654(3) 0.8177(3) 0.0300(10) Uani 1 1 d . . . . .
H45A H 0.752939 0.933499 0.793544 0.045 Uiso 1 1 calc GR . . . .
H45B H 0.820720 1.021481 0.816792 0.045 Uiso 1 1 calc GR . . . .
H45C H 0.854650 0.953100 0.861570 0.045 Uiso 1 1 calc GR . . . .
C46 C 1.0825(5) 0.8149(3) 0.9707(2) 0.0257(9) Uani 1 1 d . . . . .
C47 C 1.2361(5) 0.7982(4) 0.9845(3) 0.0401(12) Uani 1 1 d . . . . .
H47A H 1.250589 0.756062 0.953451 0.060 Uiso 1 1 calc GR . . . .
H47B H 1.262565 0.781941 1.027023 0.060 Uiso 1 1 calc GR . . . .
H47C H 1.292787 0.846150 0.981877 0.060 Uiso 1 1 calc GR . . . .
C48 C 1.0569(6) 0.8840(4) 1.0174(3) 0.0428(13) Uani 1 1 d . . . . .
H48A H 1.112565 0.931658 1.013193 0.064 Uiso 1 1 calc GR . . . .
H48B H 1.083063 0.870367 1.060703 0.064 Uiso 1 1 calc GR . . . .
H48C H 0.958946 0.893703 1.007652 0.064 Uiso 1 1 calc GR . . . .
C49 C 0.9901(5) 0.7401(3) 0.9743(2) 0.0334(11) Uani 1 1 d . . . . .
H49A H 0.892848 0.750843 0.962791 0.050 Uiso 1 1 calc GR . . . .
H49B H 1.011177 0.725299 1.017455 0.050 Uiso 1 1 calc GR . . . .
H49C H 1.007872 0.696782 0.945053 0.050 Uiso 1 1 calc GR . . . .
C50 C 0.9875(5) 0.6496(3) 0.7761(2) 0.0229(8) Uani 1 1 d . . . . .
C51 C 1.1144(5) 0.6034(3) 0.7703(2) 0.0311(10) Uani 1 1 d . . . . .
H51A H 1.182153 0.637237 0.756220 0.047 Uiso 1 1 calc GR . . . .
H51B H 1.085084 0.556598 0.739587 0.047 Uiso 1 1 calc GR . . . .
H51C H 1.156271 0.587156 0.811533 0.047 Uiso 1 1 calc GR . . . .
C52 C 0.9196(5) 0.6766(3) 0.7118(2) 0.0323(11) Uani 1 1 d . . . . .
H52A H 0.839199 0.705213 0.716349 0.048 Uiso 1 1 calc GR . . . .
H52B H 0.890254 0.630420 0.680457 0.048 Uiso 1 1 calc GR . . . .
H52C H 0.986414 0.711361 0.697916 0.048 Uiso 1 1 calc GR . . . .
C53 C 0.8835(6) 0.5971(3) 0.8016(3) 0.0399(12) Uani 1 1 d . . . . .
H53A H 0.929281 0.581294 0.842362 0.060 Uiso 1 1 calc GR . . . .
H53B H 0.850881 0.549992 0.771488 0.060 Uiso 1 1 calc GR . . . .
H53C H 0.804893 0.626887 0.806876 0.060 Uiso 1 1 calc GR . . . .
C54 C 0.9323(6) 0.9641(3) 0.7182(2) 0.0339(11) Uani 1 1 d . . . . .
H54A H 1.009605 0.948851 0.699630 0.051 Uiso 1 1 calc GR . . . .
H54B H 0.922290 1.020511 0.716112 0.051 Uiso 1 1 calc GR . . . .
H54C H 0.847165 0.933804 0.694590 0.051 Uiso 1 1 calc GR . . . .

loop_
_atom_site_aniso_label
_atom_site_aniso_U_11
_atom_site_aniso_U_22
_atom_site_aniso_U_33
_atom_site_aniso_U_23
_atom_site_aniso_U_13
_atom_site_aniso_U_12
Ta1 0.01326(8) 0.01268(8) 0.01326(8) 0.00179(5) 0.00300(5) 0.00119(5)
Si1 0.0208(5) 0.0161(5) 0.0139(5) 0.0032(4) 0.0053(4) 0.0028(4)
O1 0.0187(13) 0.0213(14) 0.0125(13) 0.0040(10) 0.0026(10) 0.0044(11)
O2 0.0325(17) 0.0242(16) 0.0304(17) 0.0108(13) 0.0084(14) -0.0015(13)
O3 0.0362(18) 0.0226(16) 0.0358(19) -0.0021(13) 0.0181(15) 0.0034(14)
O4 0.0303(17) 0.0262(16) 0.0227(16) 0.0018(12) -0.0020(13) 0.0044(13)
O5 0.0152(12) 0.0150(12) 0.0126(12) 0.0013(10) 0.0020(10) 0.0036(10)
N1 0.0157(15) 0.0228(17) 0.0152(16) 0.0017(13) 0.0032(12) 0.0026(13)
N2 0.0150(15) 0.0264(18) 0.0130(15) 0.0021(13) 0.0021(12) 0.0027(13)
C1 0.0084(15) 0.0153(17) 0.0173(18) 0.0012(13) 0.0051(13) 0.0023(13)
C01O 0.041(3) 0.056(4) 0.052(4) 0.022(3) -0.015(3) -0.017(3)
C2 0.0138(17) 0.0171(18) 0.026(2) 0.0037(15) 0.0051(15) -0.0003(14)
C3 0.0136(18) 0.024(2) 0.026(2) 0.0012(16) 0.0068(15) -0.0030(15)
C4 0.0165(13) 0.0160(13) 0.0204(14) -0.0001(10) 0.0027(10) -0.0077(10)
C5 0.0165(13) 0.0160(13) 0.0204(14) -0.0001(10) 0.0027(10) -0.0077(10)
C6 0.0170(18) 0.0141(17) 0.023(2) 0.0014(14) 0.0066(15) 0.0008(14)
C7 0.0166(18) 0.0135(17) 0.0206(19) 0.0028(14) 0.0045(15) 0.0005(14)
C8 0.026(2) 0.018(2) 0.039(3) 0.0067(18) 0.0061(19) 0.0064(17)
C9 0.023(2) 0.028(2) 0.032(2) 0.0043(18) 0.0091(18) 0.0072(18)
C10 0.0168(19) 0.0187(19) 0.031(2) 0.0036(16) -0.0047(16) 0.0112(15)
C11 0.0143(17) 0.0203(19) 0.0164(18) -0.0006(14) 0.0022(14) 0.0034(14)
C12 0.0178(18) 0.0174(18) 0.0201(19) 0.0023(15) 0.0036(15) 0.0017(15)
C13 0.028(2) 0.0147(18) 0.026(2) -0.0004(16) 0.0077(17) 0.0007(16)
C14 0.025(2) 0.0169(19) 0.029(2) -0.0018(16) 0.0056(17) -0.0046(16)
C15 0.029(2) 0.021(2) 0.024(2) 0.0030(16) 0.0026(17) 0.0052(17)
C16 0.030(2) 0.030(2) 0.022(2) 0.0031(18) -0.0061(18) -0.0003(19)
C17 0.069(5) 0.090(5) 0.023(3) -0.006(3) 0.001(3) -0.004(4)
C18 0.054(4) 0.055(4) 0.067(5) -0.016(3) -0.033(3) 0.022(3)
C19 0.034(2) 0.026(2) 0.026(2) -0.0019(18) 0.0123(19) 0.0079(19)
C20 0.075(4) 0.043(3) 0.044(3) 0.005(3) 0.040(3) 0.011(3)
C21 0.054(4) 0.057(4) 0.041(3) -0.015(3) 0.003(3) 0.020(3)
C22 0.050(3) 0.029(3) 0.052(3) -0.006(2) 0.021(3) 0.006(2)
C23 0.036(3) 0.024(2) 0.030(2) 0.0110(18) 0.014(2) 0.0012(19)
C24 0.060(4) 0.049(3) 0.032(3) 0.020(2) 0.016(3) 0.011(3)
C25 0.055(3) 0.024(2) 0.052(3) 0.002(2) 0.023(3) 0.001(2)
C26 0.036(3) 0.044(3) 0.071(4) 0.025(3) 0.020(3) -0.003(2)
C27 0.0186(18) 0.0151(17) 0.0118(17) 0.0039(13) 0.0058(14) 0.0005(14)
C28 0.025(2) 0.027(2) 0.019(2) -0.0003(16) 0.0068(16) -0.0034(17)
C29 0.031(2) 0.022(2) 0.022(2) 0.0054(16) 0.0056(18) 0.0046(18)
C30 0.0171(18) 0.0219(19) 0.0153(18) 0.0042(15) 0.0022(14) -0.0006(15)
C31 0.0150(18) 0.028(2) 0.020(2) -0.0019(16) -0.0004(15) 0.0062(16)
C32 0.0148(18) 0.029(2) 0.023(2) -0.0014(17) 0.0051(16) 0.0045(16)
C33 0.0149(18) 0.024(2) 0.0146(18) -0.0004(15) 0.0017(14) 0.0016(15)
C34 0.0139(17) 0.027(2) 0.0141(18) 0.0023(15) 0.0054(14) 0.0021(15)
C35 0.0176(19) 0.030(2) 0.018(2) 0.0029(16) 0.0036(15) 0.0002(16)
C36 0.024(2) 0.034(2) 0.023(2) 0.0095(18) 0.0054(17) 0.0058(18)
C37 0.020(2) 0.050(3) 0.016(2) 0.0039(19) 0.0046(16) 0.0033(19)
C38 0.024(2) 0.039(3) 0.019(2) -0.0066(18) 0.0072(17) 0.0025(19)
C39 0.020(2) 0.027(2) 0.021(2) -0.0021(16) 0.0098(16) 0.0011(16)
C40 0.039(3) 0.027(2) 0.031(3) 0.0016(19) 0.001(2) -0.003(2)
C41 0.040(3) 0.067(4) 0.020(2) 0.008(2) -0.002(2) 0.005(3)
C42 0.035(3) 0.027(2) 0.032(3) -0.0035(19) 0.011(2) 0.0053(19)
Si2 0.0148(5) 0.0198(5) 0.0189(5) 0.0027(4) 0.0043(4) 0.0027(4)
O6 0.0153(13) 0.0198(14) 0.0187(14) 0.0011(11) -0.0005(11) 0.0023(11)
O7 0.0212(14) 0.0170(13) 0.0213(14) 0.0025(11) 0.0063(11) 0.0045(11)
O8 0.0295(16) 0.0236(15) 0.0216(15) 0.0021(12) 0.0041(12) 0.0023(13)
O9 0.0184(15) 0.0389(19) 0.0347(19) 0.0174(15) 0.0072(13) 0.0079(13)
C43 0.021(2) 0.0168(18) 0.024(2) 0.0031(15) 0.0042(16) 0.0048(15)
C44 0.024(2) 0.021(2) 0.037(3) 0.0036(18) 0.0025(19) 0.0011(17)
C45 0.022(2) 0.027(2) 0.042(3) 0.002(2) 0.009(2) 0.0075(18)
C46 0.023(2) 0.036(2) 0.017(2) 0.0006(17) 0.0023(16) 0.0074(18)
C47 0.025(2) 0.058(4) 0.039(3) 0.015(3) 0.005(2) 0.009(2)
C48 0.048(3) 0.051(3) 0.029(3) -0.008(2) 0.013(2) 0.004(3)
C49 0.033(3) 0.043(3) 0.024(2) 0.008(2) 0.0050(19) 0.000(2)
C50 0.023(2) 0.021(2) 0.022(2) -0.0007(16) 0.0009(16) 0.0018(16)
C51 0.039(3) 0.028(2) 0.028(2) 0.0014(19) 0.010(2) 0.010(2)
C52 0.032(2) 0.038(3) 0.020(2) -0.0058(19) -0.0069(18) 0.008(2)
C53 0.036(3) 0.029(3) 0.056(4) -0.001(2) 0.018(3) -0.007(2)
C54 0.049(3) 0.022(2) 0.030(3) 0.0073(19) 0.005(2) 0.006(2)

loop_
_atom_type_symbol
_atom_type_description
_atom_type_scat_dispersion_real
_atom_type_scat_dispersion_imag
_atom_type_scat_source
C C 0.0033 0.0016 'International Tables Vol C Tables 4.2.6.8 and 6.1.1.4'
H H 0.0000 0.0000 'International Tables Vol C Tables 4.2.6.8 and 6.1.1.4'
N N 0.0061 0.0033 'International Tables Vol C Tables 4.2.6.8 and 6.1.1.4'
O O 0.0106 0.0060 'International Tables Vol C Tables 4.2.6.8 and 6.1.1.4'
Si Si 0.0817 0.0704 'International Tables Vol C Tables 4.2.6.8 and 6.1.1.4'
Ta Ta -0.7052 6.5227 'International Tables Vol C Tables 4.2.6.8 and 6.1.1.4'

loop_
_exptl_crystal_face_index_h
_exptl_crystal_face_index_k
_exptl_crystal_face_index_l
_exptl_crystal_face_perp_dist
-2 24 -2 0.1762
2 -24 2 0.1762
-14 1 4 0.1768
14 -1 -4 0.1768
0 3 29 0.0617
0 -3 -29 0.0617
7 18 -15 0.2301
-7 -18 15 0.2301
6 18 7 0.1574
-6 -18 -7 0.1574

loop_
_geom_angle_atom_site_label_1
_geom_angle_atom_site_label_2
_geom_angle_atom_site_label_3
_geom_angle
_geom_angle_site_symmetry_1
_geom_angle_site_symmetry_3
_geom_angle_publ_flag
O1 Ta1 C1 88.95(13) . . ?
O1 Ta1 C6 89.76(14) . . ?
O1 Ta1 C11 89.15(13) . . ?
O5 Ta1 O1 179.01(11) . . ?
O5 Ta1 C1 90.26(13) . . ?
O5 Ta1 C6 91.15(13) . . ?
O5 Ta1 C11 90.74(13) . . ?
C1 Ta1 C6 120.05(14) . . ?
C1 Ta1 C11 120.26(14) . . ?
C11 Ta1 C6 119.64(15) . . ?
O2 Si1 O1 108.85(17) . . ?
O2 Si1 O3 110.71(18) . . ?
O2 Si1 O4 109.83(17) . . ?
O3 Si1 O1 109.85(17) . . ?
O4 Si1 O1 108.52(16) . . ?
O4 Si1 O3 109.05(18) . . ?
Si1 O1 Ta1 177.29(18) . . ?
C23 O2 Si1 136.8(3) . . ?
C19 O3 Si1 136.6(3) . . ?
C16 O4 Si1 136.1(3) . . ?
C27 O5 Ta1 175.8(2) . . ?
C31 N1 C30 124.0(3) . . ?
C33 N1 C30 124.2(3) . . ?
C33 N1 C31 111.6(3) . . ?
C32 N2 C34 123.5(3) . . ?
C33 N2 C32 112.6(3) . . ?
C33 N2 C34 123.9(3) . . ?
C2 C1 Ta1 122.6(2) . . ?
C3 C2 C1 110.1(3) . . ?
C3 C2 C4 108.7(3) . . ?
C4 C2 C1 109.3(3) . . ?
C5 C2 C1 111.2(3) . . ?
C5 C2 C3 111.5(3) . . ?
C5 C2 C4 106.0(3) . . ?
C7 C6 Ta1 124.6(3) . . ?
C8 C7 C6 109.5(3) . . ?
C8 C7 C10 108.8(3) . . ?
C9 C7 C6 110.6(3) . . ?
C9 C7 C8 108.7(3) . . ?
C9 C7 C10 109.3(3) . . ?
C10 C7 C6 109.8(3) . . ?
C12 C11 Ta1 124.4(3) . . ?
C13 C12 C11 111.0(3) . . ?
C13 C12 C14 109.1(3) . . ?
C14 C12 C11 108.4(3) . . ?
C15 C12 C11 110.7(3) . . ?
C15 C12 C13 108.7(3) . . ?
C15 C12 C14 108.9(4) . . ?
O4 C16 C01O 110.1(4) . . ?
O4 C16 C17 110.0(5) . . ?
O4 C16 C18 104.8(4) . . ?
C17 C16 C01O 110.6(5) . . ?
C17 C16 C18 111.6(5) . . ?
C18 C16 C01O 109.6(6) . . ?
O3 C19 C20 109.7(4) . . ?
O3 C19 C21 109.8(4) . . ?
O3 C19 C22 104.5(4) . . ?
C20 C19 C22 110.3(4) . . ?
C21 C19 C20 112.3(5) . . ?
C21 C19 C22 110.0(5) . . ?
O2 C23 C24 109.9(4) . . ?
O2 C23 C25 109.5(4) . . ?
O2 C23 C26 104.7(4) . . ?
C24 C23 C26 110.6(5) . . ?
C25 C23 C24 111.3(5) . . ?
C25 C23 C26 110.6(5) . . ?
O5 C27 C28 107.7(3) . . ?
O5 C27 C29 108.2(3) . . ?
O5 C27 C30 105.4(3) . . ?
C28 C27 C29 110.8(3) . . ?
C28 C27 C30 112.8(3) . . ?
C29 C27 C30 111.6(3) . . ?
N1 C30 C27 113.2(3) . . ?
C32 C31 N1 106.9(4) . . ?
C31 C32 N2 106.1(4) . . ?
N1 C33 N2 102.9(3) . . ?
C35 C34 N2 118.6(4) . . ?
C35 C34 C39 122.7(4) . . ?
C39 C34 N2 118.8(4) . . ?
C34 C35 C36 117.5(4) . . ?
C34 C35 C40 121.6(4) . . ?
C36 C35 C40 121.0(4) . . ?
C37 C36 C35 121.8(4) . . ?
C36 C37 C38 118.8(4) . . ?
C36 C37 C41 120.3(5) . . ?
C38 C37 C41 120.8(5) . . ?
C37 C38 C39 121.8(4) . . ?
C34 C39 C42 121.3(4) . . ?
C38 C39 C34 117.4(4) . . ?
C38 C39 C42 121.3(4) . . ?
O6 Si2 O7 108.12(15) . . ?
O8 Si2 O6 106.44(16) . . ?
O8 Si2 O7 105.14(16) . . ?
O9 Si2 O6 109.44(17) . . ?
O9 Si2 O7 114.10(16) . . ?
O9 Si2 O8 113.19(18) . . ?
C50 O6 Si2 128.8(3) . . ?
C43 O7 Si2 129.7(3) . . ?
C46 O8 Si2 132.4(3) . . ?
O7 C43 C44 109.0(3) . . ?
O7 C43 C45 111.3(3) . . ?
O7 C43 C54 105.6(3) . . ?
C45 C43 C44 109.8(4) . . ?
C45 C43 C54 110.7(4) . . ?
C54 C43 C44 110.4(4) . . ?
O8 C46 C47 106.9(4) . . ?
O8 C46 C48 106.1(4) . . ?
O8 C46 C49 111.8(4) . . ?
C47 C46 C48 110.9(4) . . ?
C47 C46 C49 110.7(4) . . ?
C49 C46 C48 110.2(4) . . ?
O6 C50 C51 105.8(3) . . ?
O6 C50 C52 109.8(3) . . ?
O6 C50 C53 109.6(4) . . ?
C51 C50 C53 109.3(4) . . ?
C52 C50 C51 110.7(4) . . ?
C52 C50 C53 111.4(4) . . ?

loop_
_geom_bond_atom_site_label_1
_geom_bond_atom_site_label_2
_geom_bond_distance
_geom_bond_site_symmetry_2
_geom_bond_publ_flag
Ta1 O1 1.921(3) . ?
Ta1 O5 1.883(3) . ?
Ta1 C1 2.150(3) . ?
Ta1 C6 2.165(4) . ?
Ta1 C11 2.162(4) . ?
Si1 O1 1.617(3) . ?
Si1 O2 1.610(3) . ?
Si1 O3 1.616(3) . ?
Si1 O4 1.616(3) . ?
O2 C23 1.444(5) . ?
O3 C19 1.446(5) . ?
O4 C16 1.442(5) . ?
O5 C27 1.438(4) . ?
N1 C30 1.456(5) . ?
N1 C31 1.392(5) . ?
N1 C33 1.357(5) . ?
N2 C32 1.382(5) . ?
N2 C33 1.358(5) . ?
N2 C34 1.444(5) . ?
C1 C2 1.554(5) . ?
C01O C16 1.509(7) . ?
C2 C3 1.528(6) . ?
C2 C4 1.528(5) . ?
C2 C5 1.500(6) . ?
C6 C7 1.552(5) . ?
C7 C8 1.530(6) . ?
C7 C9 1.528(6) . ?
C7 C10 1.530(6) . ?
C11 C12 1.547(5) . ?
C12 C13 1.526(6) . ?
C12 C14 1.531(6) . ?
C12 C15 1.526(6) . ?
C16 C17 1.506(8) . ?
C16 C18 1.508(8) . ?
C19 C20 1.505(7) . ?
C19 C21 1.505(8) . ?
C19 C22 1.529(7) . ?
C23 C24 1.513(7) . ?
C23 C25 1.512(7) . ?
C23 C26 1.519(7) . ?
C27 C28 1.517(6) . ?
C27 C29 1.520(6) . ?
C27 C30 1.530(5) . ?
C31 C32 1.336(6) . ?
C34 C35 1.390(6) . ?
C34 C39 1.394(6) . ?
C35 C36 1.395(6) . ?
C35 C40 1.498(6) . ?
C36 C37 1.383(7) . ?
C37 C38 1.386(7) . ?
C37 C41 1.506(6) . ?
C38 C39 1.392(6) . ?
C39 C42 1.497(6) . ?
Si2 O6 1.629(3) . ?
Si2 O7 1.635(3) . ?
Si2 O8 1.623(3) . ?
Si2 O9 1.597(3) . ?
O6 C50 1.440(5) . ?
O7 C43 1.446(5) . ?
O8 C46 1.435(5) . ?
C43 C44 1.523(6) . ?
C43 C45 1.520(6) . ?
C43 C54 1.522(6) . ?
C46 C47 1.512(6) . ?
C46 C48 1.521(7) . ?
C46 C49 1.517(7) . ?
C50 C51 1.519(6) . ?
C50 C52 1.515(6) . ?
C50 C53 1.522(7) . ?

loop_
_exptl_oxdiff_crystal_face_indexfrac_h
_exptl_oxdiff_crystal_face_indexfrac_k
_exptl_oxdiff_crystal_face_indexfrac_l
_exptl_oxdiff_crystal_face_x
_exptl_oxdiff_crystal_face_y
_exptl_oxdiff_crystal_face_z
-1.9919 23.8441 -1.9992 -0.5704 0.3557 -0.7585
1.9919 -23.8441 1.9992 0.5704 -0.3557 0.7585
-13.9297 1.0042 3.9994 -0.7082 0.4503 0.5752
13.9297 -1.0042 -3.9994 0.7082 -0.4503 -0.5752
0.0177 2.8793 28.8935 0.5240 0.8446 -0.1760
-0.0177 -2.8793 -28.8935 -0.5240 -0.8446 0.1760
6.9567 17.9145 -14.9590 -0.2285 -0.3025 -0.9131
-6.9567 -17.9145 14.9590 0.2285 0.3025 0.9131
5.9750 17.8405 6.9620 0.1538 0.3269 -0.9215
-5.9750 -17.8405 -6.9620 -0.1538 -0.3269 0.9215

loop_
_smtbx_masks_void_nr
_smtbx_masks_void_average_x
_smtbx_masks_void_average_y
_smtbx_masks_void_average_z
_smtbx_masks_void_volume
_smtbx_masks_void_count_electrons
_smtbx_masks_void_content
1 -0.505 0.500 0.000 341.5 74.7 ?
